data_1543605
loop_
_publ_author_name
'Seyyed Javad Sabounchei'
'Parisa Shahriary'
'Yasin Gholiee'
'Sadegh Salehzadeh'
'Hamid Reza Khavasi'
'Abdolkarim Chehregani'

_publ_section_title
;
 Platinum and palladium complexes with
 5-methyl-5-(2-pyridyl)-2,4-imidazolidenedione: Synthesis, crystal and
 molecular structure, theoretical study, and pharmacological investigation
;
_journal_name_full 'Inorganica Chimica Acta'
_journal_page_first 265
_journal_page_last 275
_journal_paper_doi 10.1016/j.ica.2013.09.051
_journal_volume 409B
_journal_year 2014
_chemical_formula_sum 'C11 H14 Cl N3 O3 Pt S'
_chemical_formula_weight 498.85
_space_group_IT_number 2
_symmetry_cell_setting triclinic
_symmetry_space_group_name_Hall '-P 1'
_symmetry_space_group_name_H-M 'P -1'
_atom_sites_solution_hydrogens geom
_atom_sites_solution_primary direct
_atom_sites_solution_secondary difmap
_cell_angle_alpha 70.220(4)
_cell_angle_beta 73.026(4)
_cell_angle_gamma 61.446(4)
_cell_formula_units_Z 4
_cell_length_a 10.6521(6)
_cell_length_b 11.2072(7)
_cell_length_c 15.1030(8)
_cell_measurement_reflns_used 12475
_cell_measurement_temperature 298(2)
_cell_measurement_theta_max 26.00
_cell_measurement_theta_min 2.13
_cell_volume 1471.66(16)
_computing_cell_refinement 'X-Area 1.31 (Stoe & Cie GmbH, 2005)'
_computing_data_collection 'X-Area 1.31 (Stoe & Cie GmbH, 2005)'
_computing_data_reduction 'X-Area 1.31 (Stoe & Cie GmbH, 2005)'
_computing_molecular_graphics 'ORTEP-3 for Windows (Farrugia, 1997)'
_computing_publication_material 'WinGX (Farrugia, 1999)'
_computing_structure_refinement 'SHELXL-97 (Sheldrick, 1997)'
_computing_structure_solution 'SHELXS-97 (Sheldrick, 1990)'
_diffrn_ambient_temperature 298(2)
_diffrn_measured_fraction_theta_full 0.997
_diffrn_measured_fraction_theta_max 0.997
_diffrn_measurement_device_type 'STOE IPDS II'
_diffrn_measurement_method 'rotation method'
_diffrn_radiation_monochromator graphite
_diffrn_radiation_source 'fine-focus sealed tube'
_diffrn_radiation_type MoK\a
_diffrn_radiation_wavelength 0.71073
_diffrn_reflns_av_R_equivalents 0.1284
_diffrn_reflns_av_sigmaI/netI 0.1105
_diffrn_reflns_limit_h_max 13
_diffrn_reflns_limit_h_min -13
_diffrn_reflns_limit_k_max 13
_diffrn_reflns_limit_k_min -13
_diffrn_reflns_limit_l_max 18
_diffrn_reflns_limit_l_min -15
_diffrn_reflns_number 12475
_diffrn_reflns_theta_full 26.00
_diffrn_reflns_theta_max 26.00
_diffrn_reflns_theta_min 2.13
_diffrn_standards_number 0
_exptl_absorpt_coefficient_mu 9.867
_exptl_absorpt_correction_T_max 0.5802
_exptl_absorpt_correction_T_min 0.3820
_exptl_absorpt_correction_type numerical
_exptl_absorpt_process_details 'shape of crystal determined optically'
_exptl_crystal_colour Yellow
_exptl_crystal_density_diffrn 2.251
_exptl_crystal_density_method 'not measured'
_exptl_crystal_description Block
_exptl_crystal_F_000 944
_exptl_crystal_size_max 0.11
_exptl_crystal_size_mid 0.10
_exptl_crystal_size_min 0.08
_refine_diff_density_max 2.408
_refine_diff_density_min -2.837
_refine_diff_density_rms 0.288
_refine_ls_extinction_method none
_refine_ls_goodness_of_fit_ref 0.972
_refine_ls_hydrogen_treatment constr
_refine_ls_matrix_type full
_refine_ls_number_parameters 355
_refine_ls_number_reflns 5765
_refine_ls_number_restraints 0
_refine_ls_restrained_S_all 0.972
_refine_ls_R_factor_all 0.0838
_refine_ls_R_factor_gt 0.0572
_refine_ls_shift/su_max 0.007
_refine_ls_shift/su_mean 0.000
_refine_ls_structure_factor_coef Fsqd
_refine_ls_weighting_details 'calc w=1/[\s^2^(Fo^2^)+(0.0752P)^2^+0.0000P] where P=(Fo^2^+2Fc^2^)/3'
_refine_ls_weighting_scheme calc
_refine_ls_wR_factor_gt 0.1335
_refine_ls_wR_factor_ref 0.1432
_reflns_number_gt 4156
_reflns_number_total 5765
_reflns_threshold_expression >2sigma(I)
_cod_data_source_file ICA-2014-409B-265-275-1.cif
_cod_data_source_block d
_cod_depositor_comments
;
The following automatic conversions were performed:

'_journal_paper_doi' value 'doi:10.1016/j.ica.2013.09.051' was
changed to '10.1016/j.ica.2013.09.051'.

Automatic conversion script
Id: cif_fix_values 6433 2018-09-21 13:16:33Z andrius 
;
_cod_original_cell_volume 1471.66(15)
_cod_original_sg_symbol_H-M P-1
_cod_original_formula_sum 'C11 H14 Cl1 N3 O3 Pt1 S1'
_cod_database_code 1543605

loop_
_symmetry_equiv_pos_as_xyz
'x, y, z'
'-x, -y, -z'

loop_
_atom_site_label
_atom_site_type_symbol
_atom_site_fract_x
_atom_site_fract_y
_atom_site_fract_z
_atom_site_U_iso_or_equiv
_atom_site_adp_type
_atom_site_occupancy
_atom_site_symmetry_multiplicity
_atom_site_calc_flag
_atom_site_refinement_flags
_atom_site_disorder_assembly
_atom_site_disorder_group
C1 C 0.4706(15) -0.0339(14) 0.3381(9) 0.038(3) Uani 1 1 d . . .
H1 H 0.4284 -0.0266 0.4005 0.046 Uiso 1 1 calc R . .
C2 C 0.5285(16) -0.1598(13) 0.3143(10) 0.042(3) Uani 1 1 d . . .
H2 H 0.5239 -0.2371 0.3616 0.050 Uiso 1 1 calc R . .
C3 C 0.5934(16) -0.1767(14) 0.2230(9) 0.041(3) Uani 1 1 d . . .
H3 H 0.6323 -0.2633 0.2087 0.050 Uiso 1 1 calc R . .
C4 C 0.5987(14) -0.0604(13) 0.1534(10) 0.039(3) Uani 1 1 d . . .
H4 H 0.6434 -0.0673 0.0913 0.047 Uiso 1 1 calc R . .
C5 C 0.5362(13) 0.0661(12) 0.1781(8) 0.031(3) Uani 1 1 d . . .
C6 C 0.5390(13) 0.2011(12) 0.1071(8) 0.030(2) Uani 1 1 d . . .
C7 C 0.6894(15) 0.1956(15) 0.0847(10) 0.044(3) Uani 1 1 d . . .
H7A H 0.7562 0.1169 0.0579 0.053 Uiso 1 1 calc R . .
H7B H 0.7182 0.1863 0.1421 0.053 Uiso 1 1 calc R . .
H7C H 0.6893 0.2801 0.0398 0.053 Uiso 1 1 calc R . .
C8 C 0.4857(13) 0.2280(13) 0.0150(9) 0.034(3) Uani 1 1 d . . .
C9 C 0.3269(13) 0.4014(12) 0.0952(9) 0.031(2) Uiso 1 1 d . . .
C10 C 0.397(2) 0.5875(16) 0.2019(10) 0.053(4) Uani 1 1 d . . .
H10A H 0.5000 0.5427 0.1849 0.064 Uiso 1 1 calc R . .
H10B H 0.3696 0.6781 0.2110 0.064 Uiso 1 1 calc R . .
H10C H 0.3513 0.5977 0.1519 0.064 Uiso 1 1 calc R . .
C11 C 0.4451(19) 0.4733(18) 0.3885(11) 0.055(4) Uani 1 1 d . . .
H11C H 0.4601 0.3895 0.4383 0.065 Uiso 1 1 calc R . .
H11B H 0.3938 0.5531 0.4159 0.065 Uiso 1 1 calc R . .
H11A H 0.5370 0.4713 0.3537 0.065 Uiso 1 1 calc R . .
C12 C 0.8348(17) -0.0403(15) 0.3464(11) 0.047(3) Uani 1 1 d . . .
H12 H 0.7736 -0.0270 0.4038 0.057 Uiso 1 1 calc R . .
C13 C 0.8624(17) -0.1517(16) 0.3119(11) 0.050(3) Uiso 1 1 d . . .
H13 H 0.8197 -0.2131 0.3456 0.060 Uiso 1 1 calc R . .
C14 C 0.9535(19) -0.1702(15) 0.2276(11) 0.053(4) Uani 1 1 d . . .
H14 H 0.9734 -0.2457 0.2047 0.063 Uiso 1 1 calc R . .
C15 C 1.0153(16) -0.0813(13) 0.1768(10) 0.042(3) Uani 1 1 d . . .
H15 H 1.0770 -0.0947 0.1195 0.051 Uiso 1 1 calc R . .
C16 C 0.9840(13) 0.0307(12) 0.2127(8) 0.031(3) Uani 1 1 d . . .
C17 C 1.0431(13) 0.1393(13) 0.1607(8) 0.033(3) Uani 1 1 d . . .
C18 C 1.2042(16) 0.0795(16) 0.1729(12) 0.050(4) Uani 1 1 d . . .
H18A H 1.2605 -0.0020 0.1474 0.060 Uiso 1 1 calc R . .
H18B H 1.2105 0.0548 0.2394 0.060 Uiso 1 1 calc R . .
H18C H 1.2408 0.1490 0.1395 0.060 Uiso 1 1 calc R . .
C19 C 1.0319(13) 0.1926(13) 0.0541(9) 0.036(3) Uani 1 1 d . . .
C20 C 0.8856(15) 0.3707(14) 0.1313(8) 0.037(3) Uani 1 1 d . . .
C21 C 0.974(2) 0.328(2) 0.4697(11) 0.065(5) Uani 1 1 d . . .
H21A H 0.9999 0.3978 0.4718 0.078 Uiso 1 1 calc R . .
H21B H 1.0602 0.2454 0.4596 0.078 Uiso 1 1 calc R . .
H21C H 0.9159 0.3050 0.5290 0.078 Uiso 1 1 calc R . .
C22 C 0.984(2) 0.4645(18) 0.2819(11) 0.060(4) Uani 1 1 d . . .
H22A H 1.0743 0.3899 0.2654 0.073 Uiso 1 1 calc R . .
H22B H 1.0009 0.5257 0.3038 0.073 Uiso 1 1 calc R . .
H22C H 0.9361 0.5161 0.2270 0.073 Uiso 1 1 calc R . .
N1 N 0.4756(10) 0.0788(10) 0.2702(7) 0.029(2) Uani 1 1 d . . .
N2 N 0.3642(11) 0.3514(11) 0.0123(7) 0.035(2) Uani 1 1 d . . .
H2A H 0.3158 0.3939 -0.0344 0.042 Uiso 1 1 calc R . .
N3 N 0.4288(10) 0.3191(10) 0.1487(7) 0.028(2) Uani 1 1 d . . .
N4 N 0.8978(11) 0.0515(10) 0.2956(7) 0.029(2) Uani 1 1 d . . .
N5 N 0.9376(13) 0.3301(11) 0.0447(7) 0.040(3) Uani 1 1 d . . .
H5A H 0.9127 0.3860 -0.0088 0.048 Uiso 1 1 calc R . .
N6 N 0.9497(11) 0.2621(10) 0.2021(7) 0.031(2) Uani 1 1 d . . .
O1 O 0.5464(11) 0.1611(10) -0.0455(7) 0.046(2) Uani 1 1 d . . .
O2 O 0.2183(11) 0.5068(10) 0.1065(6) 0.047(2) Uani 1 1 d . . .
O3 O 0.1871(10) 0.5655(11) 0.3417(8) 0.056(3) Uani 1 1 d . . .
O4 O 1.0903(11) 0.1265(11) -0.0051(7) 0.052(3) Uani 1 1 d . . .
O5 O 0.7920(12) 0.4872(9) 0.1381(6) 0.047(2) Uani 1 1 d . . .
O6 O 0.7315(13) 0.5107(12) 0.3944(9) 0.065(3) Uani 1 1 d . . .
Pt1 Pt 0.40506(5) 0.27319(5) 0.29217(3) 0.02876(15) Uani 1 1 d . . .
Pt2 Pt 0.87417(5) 0.21704(5) 0.33871(3) 0.03190(16) Uani 1 1 d . . .
Cl1 Cl 0.3751(5) 0.1975(4) 0.4552(2) 0.0502(9) Uani 1 1 d . . .
Cl2 Cl 0.7831(5) 0.1441(5) 0.4954(3) 0.0648(11) Uani 1 1 d . . .
S1 S 0.3408(4) 0.4844(3) 0.3089(2) 0.0356(7) Uani 1 1 d . . .
S2 S 0.8725(4) 0.3937(4) 0.3737(2) 0.0399(7) Uani 1 1 d . . .

loop_
_atom_site_aniso_label
_atom_site_aniso_U_11
_atom_site_aniso_U_22
_atom_site_aniso_U_33
_atom_site_aniso_U_23
_atom_site_aniso_U_13
_atom_site_aniso_U_12
C1 0.043(7) 0.053(8) 0.020(6) -0.004(5) -0.001(5) -0.027(6)
C2 0.057(9) 0.028(6) 0.039(7) 0.001(5) -0.009(6) -0.022(6)
C3 0.055(9) 0.035(7) 0.037(7) -0.008(6) -0.012(6) -0.019(6)
C4 0.032(7) 0.042(7) 0.043(7) -0.017(6) -0.009(6) -0.010(6)
C5 0.032(6) 0.037(6) 0.022(6) 0.008(5) -0.016(5) -0.016(5)
C6 0.034(6) 0.029(6) 0.027(6) -0.003(5) 0.003(5) -0.019(5)
C7 0.041(8) 0.050(8) 0.038(7) 0.008(6) -0.003(6) -0.030(7)
C8 0.029(6) 0.043(7) 0.028(6) 0.000(5) 0.002(5) -0.023(6)
C10 0.084(12) 0.060(9) 0.032(7) 0.001(6) -0.003(7) -0.055(9)
C11 0.067(10) 0.075(10) 0.045(9) -0.017(8) -0.005(7) -0.048(9)
C12 0.056(9) 0.054(8) 0.044(8) 0.004(6) -0.013(7) -0.040(8)
C14 0.072(11) 0.042(7) 0.046(9) -0.014(6) -0.011(8) -0.022(8)
C15 0.043(8) 0.037(7) 0.045(8) -0.015(6) -0.005(6) -0.013(6)
C16 0.025(6) 0.035(6) 0.025(6) 0.001(5) -0.008(5) -0.008(5)
C17 0.022(6) 0.044(7) 0.028(6) -0.011(5) 0.010(5) -0.015(5)
C18 0.040(8) 0.058(9) 0.060(10) -0.007(7) -0.018(7) -0.026(7)
C19 0.026(6) 0.042(7) 0.038(7) -0.012(6) 0.002(5) -0.015(5)
C20 0.054(8) 0.050(8) 0.017(6) -0.005(5) 0.002(5) -0.036(7)
C21 0.075(12) 0.091(13) 0.041(9) -0.017(8) -0.012(8) -0.043(11)
C22 0.094(13) 0.060(10) 0.048(9) -0.004(7) -0.013(9) -0.053(10)
N1 0.023(5) 0.034(5) 0.025(5) -0.005(4) -0.002(4) -0.011(4)
N2 0.031(6) 0.043(6) 0.025(5) -0.003(4) -0.003(4) -0.015(5)
N3 0.021(5) 0.030(5) 0.021(5) -0.006(4) 0.003(4) -0.005(4)
N4 0.028(5) 0.036(5) 0.028(5) -0.011(4) 0.001(4) -0.018(4)
N5 0.054(7) 0.036(6) 0.026(5) 0.009(4) -0.008(5) -0.025(5)
N6 0.033(5) 0.033(5) 0.024(5) 0.001(4) -0.009(4) -0.013(4)
O1 0.058(6) 0.044(5) 0.032(5) -0.010(4) -0.004(4) -0.018(5)
O2 0.049(6) 0.046(5) 0.029(5) -0.006(4) -0.003(4) -0.011(5)
O3 0.031(5) 0.064(7) 0.071(7) -0.037(6) 0.003(5) -0.011(5)
O4 0.049(6) 0.058(6) 0.034(5) -0.008(5) 0.003(5) -0.019(5)
O5 0.065(7) 0.035(5) 0.030(5) -0.006(4) -0.017(5) -0.009(5)
O6 0.052(7) 0.055(7) 0.086(9) -0.032(6) 0.001(6) -0.019(6)
Pt1 0.0316(3) 0.0331(3) 0.0195(2) -0.00184(17) -0.00276(18) -0.0156(2)
Pt2 0.0320(3) 0.0382(3) 0.0236(3) -0.00489(19) -0.00118(19) -0.0168(2)
Cl1 0.074(2) 0.0530(19) 0.0242(15) -0.0004(13) -0.0087(15) -0.0324(19)
Cl2 0.082(3) 0.088(3) 0.0269(17) -0.0104(18) 0.0160(18) -0.054(3)
S1 0.0384(17) 0.0400(16) 0.0281(15) -0.0093(13) 0.0001(13) -0.0185(14)
S2 0.0381(18) 0.0478(18) 0.0369(18) -0.0202(14) -0.0019(14) -0.0160(15)

loop_
_atom_type_symbol
_atom_type_description
_atom_type_scat_dispersion_real
_atom_type_scat_dispersion_imag
_atom_type_scat_source
C C 0.0033 0.0016 'International Tables Vol C Tables 4.2.6.8 and 6.1.1.4'
H H 0.0000 0.0000 'International Tables Vol C Tables 4.2.6.8 and 6.1.1.4'
N N 0.0061 0.0033 'International Tables Vol C Tables 4.2.6.8 and 6.1.1.4'
O O 0.0106 0.0060 'International Tables Vol C Tables 4.2.6.8 and 6.1.1.4'
Pt Pt -1.7033 8.3905 'International Tables Vol C Tables 4.2.6.8 and 6.1.1.4'
Br Br -0.2901 2.4595 'International Tables Vol C Tables 4.2.6.8 and 6.1.1.4'
Cl Cl 0.1484 0.1585 'International Tables Vol C Tables 4.2.6.8 and 6.1.1.4'
S S 0.1246 0.1234 'International Tables Vol C Tables 4.2.6.8 and 6.1.1.4'

loop_
_geom_angle_atom_site_label_1
_geom_angle_atom_site_label_2
_geom_angle_atom_site_label_3
_geom_angle
_geom_angle_site_symmetry_1
_geom_angle_site_symmetry_3
N1 C1 C2 119.1(12) . .
N1 C1 H1 120.4 . .
C2 C1 H1 120.4 . .
C1 C2 C3 122.8(12) . .
C1 C2 H2 118.6 . .
C3 C2 H2 118.6 . .
C2 C3 C4 117.8(12) . .
C2 C3 H3 121.1 . .
C4 C3 H3 121.1 . .
C5 C4 C3 118.5(13) . .
C5 C4 H4 120.7 . .
C3 C4 H4 120.7 . .
N1 C5 C4 122.2(11) . .
N1 C5 C6 114.8(10) . .
C4 C5 C6 122.9(11) . .
N3 C6 C7 113.3(10) . .
N3 C6 C8 103.4(10) . .
C7 C6 C8 110.4(10) . .
N3 C6 C5 107.4(9) . .
C7 C6 C5 110.7(10) . .
C8 C6 C5 111.6(9) . .
C6 C7 H7A 109.5 . .
C6 C7 H7B 109.5 . .
H7A C7 H7B 109.5 . .
C6 C7 H7C 109.5 . .
H7A C7 H7C 109.5 . .
H7B C7 H7C 109.5 . .
O1 C8 N2 128.2(12) . .
O1 C8 C6 127.1(12) . .
N2 C8 C6 104.4(11) . .
O2 C9 N3 130.2(12) . .
O2 C9 N2 121.1(11) . .
N3 C9 N2 108.6(10) . .
S1 C10 H10A 109.5 . .
S1 C10 H10B 109.5 . .
H10A C10 H10B 109.5 . .
S1 C10 H10C 109.5 . .
H10A C10 H10C 109.5 . .
H10B C10 H10C 109.5 . .
S1 C11 H11C 109.5 . .
S1 C11 H11B 109.5 . .
H11C C11 H11B 109.5 . .
S1 C11 H11A 109.5 . .
H11C C11 H11A 109.5 . .
H11B C11 H11A 109.5 . .
C13 C12 N4 120.4(14) . .
C13 C12 H12 119.8 . .
N4 C12 H12 119.8 . .
C14 C13 C12 118.9(14) . .
C14 C13 H13 120.5 . .
C12 C13 H13 120.5 . .
C15 C14 C13 121.6(14) . .
C15 C14 H14 119.2 . .
C13 C14 H14 119.2 . .
C14 C15 C16 118.1(13) . .
C14 C15 H15 120.9 . .
C16 C15 H15 120.9 . .
N4 C16 C15 122.4(11) . .
N4 C16 C17 114.8(11) . .
C15 C16 C17 122.8(11) . .
N6 C17 C16 106.3(9) . .
N6 C17 C19 105.5(10) . .
C16 C17 C19 113.8(11) . .
N6 C17 C18 111.9(11) . .
C16 C17 C18 110.1(10) . .
C19 C17 C18 109.1(10) . .
C17 C18 H18A 109.5 . .
C17 C18 H18B 109.5 . .
H18A C18 H18B 109.5 . .
C17 C18 H18C 109.5 . .
H18A C18 H18C 109.5 . .
H18B C18 H18C 109.5 . .
O4 C19 N5 128.9(13) . .
O4 C19 C17 127.1(12) . .
N5 C19 C17 103.9(10) . .
O5 C20 N6 127.6(11) . .
O5 C20 N5 122.3(12) . .
N6 C20 N5 110.0(12) . .
S2 C21 H21A 109.5 . .
S2 C21 H21B 109.5 . .
H21A C21 H21B 109.5 . .
S2 C21 H21C 109.5 . .
H21A C21 H21C 109.5 . .
H21B C21 H21C 109.5 . .
S2 C22 H22A 109.5 . .
S2 C22 H22B 109.5 . .
H22A C22 H22B 109.5 . .
S2 C22 H22C 109.5 . .
H22A C22 H22C 109.5 . .
H22B C22 H22C 109.5 . .
C1 N1 C5 119.4(10) . .
C1 N1 Pt1 125.2(9) . .
C5 N1 Pt1 115.3(7) . .
C8 N2 C9 112.4(10) . .
C8 N2 H2A 123.8 . .
C9 N2 H2A 123.8 . .
C9 N3 C6 111.0(10) . .
C9 N3 Pt1 127.2(8) . .
C6 N3 Pt1 113.3(7) . .
C16 N4 C12 118.6(11) . .
C16 N4 Pt2 116.1(8) . .
C12 N4 Pt2 125.3(9) . .
C19 N5 C20 112.9(11) . .
C19 N5 H5A 123.5 . .
C20 N5 H5A 123.5 . .
C20 N6 C17 107.5(10) . .
C20 N6 Pt2 129.6(9) . .
C17 N6 Pt2 114.7(7) . .
N3 Pt1 N1 79.6(4) . .
N3 Pt1 S1 98.0(3) . .
N1 Pt1 S1 176.3(3) . .
N3 Pt1 Cl1 173.0(3) . .
N1 Pt1 Cl1 94.0(3) . .
S1 Pt1 Cl1 88.50(12) . .
N6 Pt2 N4 78.1(4) . .
N6 Pt2 S2 96.7(3) . .
N4 Pt2 S2 173.3(3) . .
N6 Pt2 Cl2 173.5(3) . .
N4 Pt2 Cl2 95.5(3) . .
S2 Pt2 Cl2 89.83(14) . .
O3 S1 C10 108.3(8) . .
O3 S1 C11 108.1(7) . .
C10 S1 C11 101.2(7) . .
O3 S1 Pt1 117.5(5) . .
C10 S1 Pt1 110.8(5) . .
C11 S1 Pt1 109.7(6) . .
O6 S2 C22 108.0(8) . .
O6 S2 C21 109.8(8) . .
C22 S2 C21 99.5(8) . .
O6 S2 Pt2 118.6(5) . .
C22 S2 Pt2 109.9(5) . .
C21 S2 Pt2 109.3(6) . .

loop_
_geom_bond_atom_site_label_1
_geom_bond_atom_site_label_2
_geom_bond_distance
_geom_bond_site_symmetry_2
C1 N1 1.343(15) .
C1 C2 1.373(19) .
C1 H1 0.9300 .
C2 C3 1.383(19) .
C2 H2 0.9300 .
C3 C4 1.384(18) .
C3 H3 0.9300 .
C4 C5 1.380(18) .
C4 H4 0.9300 .
C5 N1 1.376(15) .
C5 C6 1.538(15) .
C6 N3 1.473(15) .
C6 C7 1.513(17) .
C6 C8 1.537(17) .
C7 H7A 0.9600 .
C7 H7B 0.9600 .
C7 H7C 0.9600 .
C8 O1 1.213(16) .
C8 N2 1.368(16) .
C9 O2 1.215(15) .
C9 N3 1.317(15) .
C9 N2 1.418(16) .
C10 S1 1.771(13) .
C10 H10A 0.9600 .
C10 H10B 0.9600 .
C10 H10C 0.9600 .
C11 S1 1.800(15) .
C11 H11C 0.9600 .
C11 H11B 0.9600 .
C11 H11A 0.9600 .
C12 C13 1.38(2) .
C12 N4 1.387(15) .
C12 H12 0.9300 .
C13 C14 1.37(2) .
C13 H13 0.9300 .
C14 C15 1.35(2) .
C14 H14 0.9300 .
C15 C16 1.392(18) .
C15 H15 0.9300 .
C16 N4 1.337(15) .
C16 C17 1.513(16) .
C17 N6 1.478(16) .
C17 C19 1.535(18) .
C17 C18 1.559(18) .
C18 H18A 0.9600 .
C18 H18B 0.9600 .
C18 H18C 0.9600 .
C19 O4 1.191(16) .
C19 N5 1.363(17) .
C20 O5 1.223(16) .
C20 N6 1.358(16) .
C20 N5 1.402(16) .
C21 S2 1.801(16) .
C21 H21A 0.9600 .
C21 H21B 0.9600 .
C21 H21C 0.9600 .
C22 S2 1.775(16) .
C22 H22A 0.9600 .
C22 H22B 0.9600 .
C22 H22C 0.9600 .
N1 Pt1 2.049(10) .
N2 H2A 0.8600 .
N3 Pt1 2.018(9) .
N4 Pt2 2.050(9) .
N5 H5A 0.8600 .
N6 Pt2 1.968(10) .
O3 S1 1.469(10) .
O6 S2 1.482(12) .
Pt1 S1 2.212(3) .
Pt1 Cl1 2.296(3) .
Pt2 S2 2.207(3) .
Pt2 Cl2 2.306(3) .

loop_
_geom_hbond_atom_site_label_D
_geom_hbond_atom_site_label_H
_geom_hbond_atom_site_label_A
_geom_hbond_distance_DH
_geom_hbond_distance_HA
_geom_hbond_distance_DA
_geom_hbond_angle_DHA
_geom_hbond_site_symmetry_A
_geom_hbond_publ_flag
N2 H2A O5 0.8600 1.9300 2.784(15) 172.00 2_665 yes
N5 H5A O2 0.8600 1.9900 2.793(16) 155.00 2_665 yes
C1 H1 Cl1 0.9300 2.6600 3.228(14) 120.00 . yes
C10 H10C O2 0.9600 2.4400 3.26(2) 144.00 . yes
C11 H11A O6 0.9600 2.5800 3.30(3) 132.00 . yes
C11 H11C Cl1 0.9600 2.6200 3.28(2) 126.00 . yes
C12 H12 Cl2 0.9300 2.7700 3.313(17) 118.00 . yes
C15 H15 O4 0.9300 2.5900 3.127(18) 117.00 . yes
C18 H18A O1 0.9600 2.5100 3.42(2) 159.00 2_755 yes
C21 H21C O3 0.9600 2.5000 3.16(2) 125.00 2_666 yes
C22 H22B O3 0.9600 2.4800 3.31(3) 145.00 1_655 yes
C22 H22C O5 0.9600 2.5000 3.27(2) 137.00 . yes

loop_
_geom_torsion_atom_site_label_1
_geom_torsion_atom_site_label_2
_geom_torsion_atom_site_label_3
_geom_torsion_atom_site_label_4
_geom_torsion
_geom_torsion_site_symmetry_1
_geom_torsion_site_symmetry_2
_geom_torsion_site_symmetry_3
_geom_torsion_site_symmetry_4
N1 C1 C2 C3 1(2) . . . .
C1 C2 C3 C4 0(2) . . . .
C2 C3 C4 C5 -1.5(19) . . . .
C3 C4 C5 N1 3.3(18) . . . .
C3 C4 C5 C6 178.5(12) . . . .
N1 C5 C6 N3 -20.7(13) . . . .
C4 C5 C6 N3 163.8(11) . . . .
N1 C5 C6 C7 103.4(12) . . . .
C4 C5 C6 C7 -72.1(15) . . . .
N1 C5 C6 C8 -133.3(10) . . . .
C4 C5 C6 C8 51.2(15) . . . .
N3 C6 C8 O1 176.0(11) . . . .
C7 C6 C8 O1 54.6(16) . . . .
C5 C6 C8 O1 -68.9(15) . . . .
N3 C6 C8 N2 2.2(11) . . . .
C7 C6 C8 N2 -119.2(11) . . . .
C5 C6 C8 N2 117.3(11) . . . .
N4 C12 C13 C14 0(2) . . . .
C12 C13 C14 C15 -1(2) . . . .
C13 C14 C15 C16 0(2) . . . .
C14 C15 C16 N4 1(2) . . . .
C14 C15 C16 C17 -178.1(13) . . . .
N4 C16 C17 N6 -18.2(14) . . . .
C15 C16 C17 N6 161.1(11) . . . .
N4 C16 C17 C19 -133.9(11) . . . .
C15 C16 C17 C19 45.4(16) . . . .
N4 C16 C17 C18 103.2(12) . . . .
C15 C16 C17 C18 -77.5(15) . . . .
N6 C17 C19 O4 -179.7(13) . . . .
C16 C17 C19 O4 -63.6(17) . . . .
C18 C17 C19 O4 59.9(17) . . . .
N6 C17 C19 N5 -1.3(12) . . . .
C16 C17 C19 N5 114.8(11) . . . .
C18 C17 C19 N5 -121.7(11) . . . .
C2 C1 N1 C5 1.2(18) . . . .
C2 C1 N1 Pt1 -176.7(10) . . . .
C4 C5 N1 C1 -3.2(17) . . . .
C6 C5 N1 C1 -178.7(11) . . . .
C4 C5 N1 Pt1 174.9(9) . . . .
C6 C5 N1 Pt1 -0.6(12) . . . .
O1 C8 N2 C9 -178.1(12) . . . .
C6 C8 N2 C9 -4.5(12) . . . .
O2 C9 N2 C8 -176.8(11) . . . .
N3 C9 N2 C8 5.2(14) . . . .
O2 C9 N3 C6 178.8(12) . . . .
N2 C9 N3 C6 -3.5(13) . . . .
O2 C9 N3 Pt1 33.3(19) . . . .
N2 C9 N3 Pt1 -149.0(8) . . . .
C7 C6 N3 C9 120.3(11) . . . .
C8 C6 N3 C9 0.8(12) . . . .
C5 C6 N3 C9 -117.3(10) . . . .
C7 C6 N3 Pt1 -89.2(10) . . . .
C8 C6 N3 Pt1 151.4(7) . . . .
C5 C6 N3 Pt1 33.3(11) . . . .
C15 C16 N4 C12 -1.6(18) . . . .
C17 C16 N4 C12 177.7(11) . . . .
C15 C16 N4 Pt2 177.0(10) . . . .
C17 C16 N4 Pt2 -3.7(13) . . . .
C13 C12 N4 C16 1(2) . . . .
C13 C12 N4 Pt2 -177.7(10) . . . .
O4 C19 N5 C20 177.4(13) . . . .
C17 C19 N5 C20 -1.0(14) . . . .
O5 C20 N5 C19 -174.4(12) . . . .
N6 C20 N5 C19 3.1(15) . . . .
O5 C20 N6 C17 173.6(13) . . . .
N5 C20 N6 C17 -3.8(13) . . . .
O5 C20 N6 Pt2 27.6(19) . . . .
N5 C20 N6 Pt2 -149.7(9) . . . .
C16 C17 N6 C20 -118.0(11) . . . .
C19 C17 N6 C20 3.1(12) . . . .
C18 C17 N6 C20 121.7(11) . . . .
C16 C17 N6 Pt2 33.6(12) . . . .
C19 C17 N6 Pt2 154.8(7) . . . .
C18 C17 N6 Pt2 -86.6(10) . . . .
C9 N3 Pt1 N1 117.4(10) . . . .
C6 N3 Pt1 N1 -27.5(7) . . . .
C9 N3 Pt1 S1 -65.5(10) . . . .
C6 N3 Pt1 S1 149.7(7) . . . .
C9 N3 Pt1 Cl1 94(2) . . . .
C6 N3 Pt1 Cl1 -51(3) . . . .
C1 N1 Pt1 N3 -166.8(11) . . . .
C5 N1 Pt1 N3 15.3(8) . . . .
C1 N1 Pt1 S1 143(4) . . . .
C5 N1 Pt1 S1 -35(5) . . . .
C1 N1 Pt1 Cl1 10.4(10) . . . .
C5 N1 Pt1 Cl1 -167.6(8) . . . .
C20 N6 Pt2 N4 115.2(11) . . . .
C17 N6 Pt2 N4 -28.7(8) . . . .
C20 N6 Pt2 S2 -69.0(10) . . . .
C17 N6 Pt2 S2 147.1(8) . . . .
C20 N6 Pt2 Cl2 106(3) . . . .
C17 N6 Pt2 Cl2 -38(3) . . . .
C16 N4 Pt2 N6 17.9(8) . . . .
C12 N4 Pt2 N6 -163.6(11) . . . .
C16 N4 Pt2 S2 -21(3) . . . .
C12 N4 Pt2 S2 158(2) . . . .
C16 N4 Pt2 Cl2 -163.1(8) . . . .
C12 N4 Pt2 Cl2 15.4(11) . . . .
N3 Pt1 S1 O3 104.0(6) . . . .
N1 Pt1 S1 O3 154(4) . . . .
Cl1 Pt1 S1 O3 -73.5(6) . . . .
N3 Pt1 S1 C10 -21.2(7) . . . .
N1 Pt1 S1 C10 28(4) . . . .
Cl1 Pt1 S1 C10 161.3(6) . . . .
N3 Pt1 S1 C11 -132.1(6) . . . .
N1 Pt1 S1 C11 -82(4) . . . .
Cl1 Pt1 S1 C11 50.4(6) . . . .
N6 Pt2 S2 O6 107.7(7) . . . .
N4 Pt2 S2 O6 146(3) . . . .
Cl2 Pt2 S2 O6 -71.8(6) . . . .
N6 Pt2 S2 C22 -17.3(7) . . . .
N4 Pt2 S2 C22 21(3) . . . .
Cl2 Pt2 S2 C22 163.2(7) . . . .
N6 Pt2 S2 C21 -125.5(7) . . . .
N4 Pt2 S2 C21 -87(3) . . . .
Cl2 Pt2 S2 C21 55.0(7) . . . .
